data_4085899
loop_
_publ_author_name
'Brendel, Matthias'
'Engelke, Ren\'e'
'Desai, Vidya G.'
'Rominger, Frank'
'Hofmann, Peter'

_publ_section_title
;
 Synthesis and Reactivity of Platinum(II)cis-Dialkyl,cis-Alkyl Chloro,
 andcis-Alkyl Hydrido Bis-N-heterocyclic Carbene Chelate Complexes
;
_journal_issue 12
_journal_name_full Organometallics
_journal_page_first 2870
_journal_paper_doi 10.1021/acs.organomet.5b00204
_journal_volume 34
_journal_year 2015
_chemical_formula_sum 'C25 H46 N4 Pt'
_chemical_formula_weight 597.75
_chemical_name_common '5a in manuscript'
_chemical_name_systematic
;
 ?
;
_space_group_IT_number 78
_symmetry_cell_setting tetragonal
_symmetry_space_group_name_Hall 'P 4cw'
_symmetry_space_group_name_H-M 'P 43'
_atom_sites_solution_hydrogens geom
_atom_sites_solution_primary direct
_atom_sites_solution_secondary difmap
_audit_creation_method SHELXL-97
_cell_angle_alpha 90.00
_cell_angle_beta 90.00
_cell_angle_gamma 90.00
_cell_formula_units_Z 4
_cell_length_a 13.43870(10)
_cell_length_b 13.43870(10)
_cell_length_c 14.6891(2)
_cell_measurement_temperature 200(2)
_cell_volume 2652.83(5)
_computing_cell_refinement 'Bruker SMART'
_computing_data_collection 'Bruker SMART'
_computing_data_reduction 'Bruker SHELXTL'
_computing_molecular_graphics 'Bruker SHELXTL'
_computing_publication_material 'Bruker SHELXTL'
_computing_structure_refinement 'SHELXL-97 (Sheldrick, 1997)'
_computing_structure_solution 'SHELXS-97 (Sheldrick, 1990)'
_diffrn_ambient_temperature 200(2)
_diffrn_measured_fraction_theta_full 1.000
_diffrn_measured_fraction_theta_max 1.000
_diffrn_measurement_device_type 'CCD area detector'
_diffrn_measurement_method 'phi and omega scans'
_diffrn_radiation_monochromator graphite
_diffrn_radiation_source 'fine-focus sealed tube'
_diffrn_radiation_type MoK\a
_diffrn_radiation_wavelength 0.71073
_diffrn_reflns_av_R_equivalents 0.0320
_diffrn_reflns_av_sigmaI/netI 0.0335
_diffrn_reflns_limit_h_max 17
_diffrn_reflns_limit_h_min -17
_diffrn_reflns_limit_k_max 17
_diffrn_reflns_limit_k_min -17
_diffrn_reflns_limit_l_max 19
_diffrn_reflns_limit_l_min -19
_diffrn_reflns_number 27573
_diffrn_reflns_theta_full 27.47
_diffrn_reflns_theta_max 27.47
_diffrn_reflns_theta_min 1.52
_exptl_absorpt_coefficient_mu 5.307
_exptl_absorpt_correction_T_max 0.6189
_exptl_absorpt_correction_T_min 0.2815
_exptl_absorpt_correction_type multi-scan
_exptl_absorpt_process_details
;
Sheldrick, G. M. (2008). <i>SADABS</i>. University of G\"ottingen,             Germany.
;
_exptl_crystal_colour colorless
_exptl_crystal_density_diffrn 1.497
_exptl_crystal_density_method 'not measured'
_exptl_crystal_description polyhedron
_exptl_crystal_F_000 1208
_exptl_crystal_size_max 0.32
_exptl_crystal_size_mid 0.18
_exptl_crystal_size_min 0.10
_refine_diff_density_max 0.695
_refine_diff_density_min -0.916
_refine_diff_density_rms 0.066
_refine_ls_abs_structure_details 'Flack H D (1983), Acta Cryst. A39, 876-881'
_refine_ls_abs_structure_Flack -0.012(5)
_refine_ls_extinction_method none
_refine_ls_goodness_of_fit_ref 1.056
_refine_ls_hydrogen_treatment mixed
_refine_ls_matrix_type full
_refine_ls_number_parameters 283
_refine_ls_number_reflns 6077
_refine_ls_number_restraints 1
_refine_ls_restrained_S_all 1.056
_refine_ls_R_factor_all 0.0208
_refine_ls_R_factor_gt 0.0169
_refine_ls_shift/su_max 0.005
_refine_ls_shift/su_mean 0.000
_refine_ls_structure_factor_coef Fsqd
_refine_ls_weighting_details 'calc w=1/[\s^2^(Fo^2^)+(0.0000P)^2^+0.0000P] where P=(Fo^2^+2Fc^2^)/3'
_refine_ls_weighting_scheme calc
_refine_ls_wR_factor_gt 0.0365
_refine_ls_wR_factor_ref 0.0377
_reflns_number_gt 5676
_reflns_number_total 6077
_reflns_threshold_expression >2sigma(I)
_cod_data_source_file om5b00204_si_002.cif
_cod_data_source_block vd5
_cod_depositor_comments
;
The following automatic conversions were performed:

'_symmetry_cell_setting' value 'Tetragonal' changed to 'tetragonal'
according to
/usr/data/users/saulius/crontab/automatic-downloads/rss-feeds/ACS/lib/dictionaries/cif_core.dic
dictionary named 'cif_core.dic' version 2.4.2 from 2011-04-26.

Automatic conversion script
Id: cif_fix_values 3271 2015-04-21 07:52:19Z andrius 

 Adding full bibliography for 4085895--4085903.cif.
;
_cod_original_sg_symbol_H-M P4(3)
_cod_database_code 4085899

loop_
_symmetry_equiv_pos_as_xyz
'x, y, z'
'-x, -y, z+1/2'
'-y, x, z+3/4'
'y, -x, z+1/4'

loop_
_atom_site_label
_atom_site_type_symbol
_atom_site_fract_x
_atom_site_fract_y
_atom_site_fract_z
_atom_site_U_iso_or_equiv
_atom_site_adp_type
_atom_site_occupancy
_atom_site_symmetry_multiplicity
_atom_site_calc_flag
_atom_site_refinement_flags
Pt1 Pt 0.99440(3) 0.483289(11) 0.12621(2) 0.02067(3) Uani 1 1 d .
C1 C 1.1278(2) 0.5004(2) 0.0603(2) 0.0222(7) Uani 1 1 d .
N2 N 1.22479(19) 0.51649(19) 0.07788(19) 0.0237(6) Uani 1 1 d .
C3 C 1.2759(2) 0.5405(2) -0.0020(2) 0.0330(7) Uani 1 1 d .
H3 H 1.3450 0.5543 -0.0069 0.040 Uiso 1 1 calc R
C4 C 1.2106(2) 0.5403(2) -0.0694(2) 0.0296(7) Uani 1 1 d .
H4 H 1.2234 0.5553 -0.1315 0.036 Uiso 1 1 calc R
N5 N 1.12048(18) 0.51408(18) -0.03214(16) 0.0255(5) Uani 1 1 d .
C6 C 0.9661(2) 0.6183(2) 0.0651(2) 0.0230(6) Uani 1 1 d .
N7 N 0.9375(2) 0.7128(2) 0.08356(19) 0.0279(6) Uani 1 1 d .
C8 C 0.9265(3) 0.7668(3) 0.0035(3) 0.0423(9) Uani 1 1 d .
H8 H 0.9039 0.8336 -0.0015 0.051 Uiso 1 1 calc R
C9 C 0.9536(2) 0.7073(2) -0.0654(2) 0.0380(8) Uani 1 1 d .
H9 H 0.9561 0.7241 -0.1282 0.046 Uiso 1 1 calc R
N10 N 0.97702(18) 0.61726(18) -0.02710(16) 0.0272(6) Uani 1 1 d .
C10 C 1.0234(2) 0.5328(2) -0.0727(2) 0.0284(7) Uani 1 1 d .
H10A H 0.9808 0.4731 -0.0661 0.034 Uiso 1 1 calc R
H10B H 1.0310 0.5472 -0.1384 0.034 Uiso 1 1 calc R
C11 C 1.2735(3) 0.5351(3) 0.1684(2) 0.0300(8) Uani 1 1 d .
C12 C 1.2104(3) 0.4968(3) 0.2464(2) 0.0406(9) Uani 1 1 d .
H12A H 1.1436 0.5257 0.2425 0.061 Uiso 1 1 calc R
H12B H 1.2411 0.5159 0.3044 0.061 Uiso 1 1 calc R
H12C H 1.2058 0.4242 0.2429 0.061 Uiso 1 1 calc R
C13 C 1.3745(2) 0.4830(3) 0.1696(2) 0.0428(9) Uani 1 1 d .
H13A H 1.3649 0.4113 0.1609 0.064 Uiso 1 1 calc R
H13B H 1.4071 0.4949 0.2282 0.064 Uiso 1 1 calc R
H13C H 1.4161 0.5093 0.1204 0.064 Uiso 1 1 calc R
C14 C 1.2863(3) 0.6482(3) 0.1768(3) 0.0478(10) Uani 1 1 d .
H14A H 1.3302 0.6721 0.1282 0.072 Uiso 1 1 calc R
H14B H 1.3156 0.6642 0.2361 0.072 Uiso 1 1 calc R
H14C H 1.2212 0.6805 0.1714 0.072 Uiso 1 1 calc R
C15 C 0.9220(3) 0.7624(3) 0.1749(3) 0.0331(8) Uani 1 1 d .
C16 C 0.9753(3) 0.7049(3) 0.2492(2) 0.0430(9) Uani 1 1 d .
H16A H 0.9540 0.6352 0.2477 0.064 Uiso 1 1 calc R
H16B H 0.9589 0.7338 0.3086 0.064 Uiso 1 1 calc R
H16C H 1.0473 0.7087 0.2393 0.064 Uiso 1 1 calc R
C17 C 0.9673(3) 0.8670(2) 0.1706(3) 0.0527(11) Uani 1 1 d .
H17A H 1.0361 0.8626 0.1488 0.079 Uiso 1 1 calc R
H17B H 0.9665 0.8969 0.2314 0.079 Uiso 1 1 calc R
H17C H 0.9283 0.9083 0.1288 0.079 Uiso 1 1 calc R
C18 C 0.8107(3) 0.7701(3) 0.1920(3) 0.0497(10) Uani 1 1 d .
H18A H 0.7792 0.8056 0.1413 0.074 Uiso 1 1 calc R
H18B H 0.7989 0.8066 0.2487 0.074 Uiso 1 1 calc R
H18C H 0.7823 0.7032 0.1968 0.074 Uiso 1 1 calc R
C20 C 1.0142(3) 0.3366(2) 0.1723(2) 0.0276(7) Uani 1 1 d .
H20A H 1.0527 0.3418 0.2296 0.033 Uiso 1 1 calc R
H20B H 0.9472 0.3125 0.1896 0.033 Uiso 1 1 calc R
C21 C 1.0629(3) 0.2508(2) 0.1172(3) 0.0317(8) Uani 1 1 d .
C22 C 1.0347(4) 0.2562(3) 0.0154(3) 0.0620(13) Uani 1 1 d .
H22A H 1.0548 0.3209 -0.0094 0.093 Uiso 1 1 calc R
H22B H 0.9626 0.2481 0.0088 0.093 Uiso 1 1 calc R
H22C H 1.0689 0.2030 -0.0178 0.093 Uiso 1 1 calc R
C23 C 1.1757(3) 0.2550(2) 0.1214(3) 0.0532(10) Uani 1 1 d .
H23A H 1.1975 0.2488 0.1848 0.080 Uiso 1 1 calc R
H23B H 1.1987 0.3187 0.0966 0.080 Uiso 1 1 calc R
H23C H 1.2036 0.2003 0.0854 0.080 Uiso 1 1 calc R
C24 C 1.0318(3) 0.1506(3) 0.1548(4) 0.0729(17) Uani 1 1 d .
H24A H 1.0648 0.0976 0.1203 0.109 Uiso 1 1 calc R
H24B H 0.9595 0.1432 0.1492 0.109 Uiso 1 1 calc R
H24C H 1.0509 0.1461 0.2190 0.109 Uiso 1 1 calc R
C25 C 0.8510(3) 0.4740(2) 0.1820(2) 0.0274(8) Uani 1 1 d .
H25A H 0.8544 0.4248 0.2320 0.033 Uiso 1 1 calc R
H25B H 0.8371 0.5393 0.2106 0.033 Uiso 1 1 calc R
C26 C 0.7593(2) 0.4473(2) 0.1246(3) 0.0370(8) Uani 1 1 d .
C27 C 0.6659(3) 0.4595(4) 0.1794(4) 0.097(2) Uani 1 1 d .
H27A H 0.6081 0.4436 0.1414 0.145 Uiso 1 1 calc R
H27B H 0.6609 0.5284 0.2008 0.145 Uiso 1 1 calc R
H27C H 0.6678 0.4145 0.2319 0.145 Uiso 1 1 calc R
C28 C 0.7647(3) 0.3407(3) 0.0921(4) 0.097(2) Uani 1 1 d .
H28A H 0.7710 0.2962 0.1446 0.145 Uiso 1 1 calc R
H28B H 0.8226 0.3325 0.0522 0.145 Uiso 1 1 calc R
H28C H 0.7040 0.3242 0.0583 0.145 Uiso 1 1 calc R
C29 C 0.7514(4) 0.5163(4) 0.0425(4) 0.115(3) Uani 1 1 d .
H29A H 0.8099 0.5074 0.0034 0.172 Uiso 1 1 calc R
H29B H 0.7483 0.5855 0.0633 0.172 Uiso 1 1 calc R
H29C H 0.6911 0.5004 0.0079 0.172 Uiso 1 1 calc R

loop_
_atom_site_aniso_label
_atom_site_aniso_U_11
_atom_site_aniso_U_22
_atom_site_aniso_U_33
_atom_site_aniso_U_23
_atom_site_aniso_U_13
_atom_site_aniso_U_12
Pt1 0.01966(8) 0.02493(9) 0.01742(5) -0.00093(19) -0.00099(7) 0.00077(9)
C1 0.0283(18) 0.0228(15) 0.0153(15) 0.0002(11) 0.0014(13) 0.0032(13)
N2 0.0232(14) 0.0260(14) 0.0218(15) -0.0014(11) 0.0007(11) 0.0017(11)
C3 0.0273(17) 0.0339(18) 0.038(2) 0.0008(15) 0.0092(14) -0.0004(14)
C4 0.0308(16) 0.0317(17) 0.0263(17) 0.0030(13) 0.0098(13) 0.0051(13)
N5 0.0294(13) 0.0295(13) 0.0176(13) -0.0013(10) -0.0005(10) 0.0026(11)
C6 0.0225(16) 0.0282(16) 0.0185(15) -0.0001(12) -0.0031(12) -0.0039(13)
N7 0.0301(15) 0.0278(15) 0.0260(15) -0.0016(12) -0.0015(12) 0.0019(12)
C8 0.056(2) 0.0266(18) 0.044(2) 0.0059(16) -0.0079(18) 0.0125(16)
C9 0.051(2) 0.0356(18) 0.0280(19) 0.0071(14) -0.0047(15) 0.0087(16)
N10 0.0299(13) 0.0287(14) 0.0230(14) 0.0005(10) -0.0047(11) 0.0047(11)
C10 0.0330(17) 0.0339(16) 0.0182(16) -0.0020(13) -0.0036(13) 0.0044(13)
C11 0.0271(18) 0.036(2) 0.0267(19) -0.0011(15) -0.0056(15) -0.0005(15)
C12 0.038(2) 0.061(2) 0.0224(19) 0.0001(17) -0.0058(15) 0.0043(18)
C13 0.0266(17) 0.060(2) 0.042(2) 0.0046(18) -0.0085(15) 0.0081(16)
C14 0.048(2) 0.043(2) 0.052(2) -0.0141(18) -0.0111(19) -0.0034(18)
C15 0.038(2) 0.0284(19) 0.033(2) -0.0119(16) 0.0055(16) -0.0043(16)
C16 0.050(2) 0.043(2) 0.035(2) -0.0138(17) -0.0010(18) -0.0016(19)
C17 0.065(3) 0.037(2) 0.056(3) -0.0157(18) 0.009(2) -0.0084(19)
C18 0.043(2) 0.051(2) 0.055(3) -0.0141(19) 0.0153(19) 0.0025(18)
C20 0.0256(18) 0.0325(17) 0.0248(17) 0.0063(13) 0.0059(14) 0.0026(15)
C21 0.0326(18) 0.0291(14) 0.033(2) 0.009(2) -0.0002(18) 0.0057(13)
C22 0.096(4) 0.051(3) 0.040(3) -0.017(2) -0.006(2) 0.012(2)
C23 0.043(2) 0.0454(18) 0.072(3) -0.005(3) 0.016(2) 0.0110(16)
C24 0.083(3) 0.0320(19) 0.103(4) 0.012(2) 0.052(3) 0.003(2)
C25 0.0239(18) 0.0293(17) 0.0292(19) -0.0040(14) 0.0013(14) 0.0018(14)
C26 0.0247(17) 0.0431(17) 0.043(2) 0.000(3) 0.002(2) 0.0005(14)
C27 0.021(2) 0.144(5) 0.124(5) -0.057(4) 0.008(3) -0.005(3)
C28 0.056(3) 0.072(3) 0.163(6) -0.063(3) -0.041(3) 0.002(3)
C29 0.080(4) 0.167(6) 0.098(5) 0.076(4) -0.069(4) -0.061(4)

loop_
_atom_type_symbol
_atom_type_description
_atom_type_scat_dispersion_real
_atom_type_scat_dispersion_imag
_atom_type_scat_source
C C 0.0033 0.0016 'International Tables Vol C Tables 4.2.6.8 and 6.1.1.4'
H H 0.0000 0.0000 'International Tables Vol C Tables 4.2.6.8 and 6.1.1.4'
N N 0.0061 0.0033 'International Tables Vol C Tables 4.2.6.8 and 6.1.1.4'
Pt Pt -1.7033 8.3905 'International Tables Vol C Tables 4.2.6.8 and 6.1.1.4'

loop_
_geom_angle_atom_site_label_1
_geom_angle_atom_site_label_2
_geom_angle_atom_site_label_3
_geom_angle
C1 Pt1 C6 81.77(11)
C1 Pt1 C25 173.89(14)
C6 Pt1 C25 93.04(14)
C1 Pt1 C20 98.44(14)
C6 Pt1 C20 171.99(12)
C25 Pt1 C20 86.25(11)
N2 C1 N5 103.7(3)
N2 C1 Pt1 140.7(2)
N5 C1 Pt1 114.8(2)
C1 N2 C3 110.7(3)
C1 N2 C11 128.2(3)
C3 N2 C11 119.3(2)
C4 C3 N2 107.5(3)
C3 C4 N5 106.7(3)
C1 N5 C4 111.4(3)
C1 N5 C10 119.4(3)
C4 N5 C10 125.6(2)
N7 C6 N10 103.8(3)
N7 C6 Pt1 142.3(2)
N10 C6 Pt1 113.9(2)
C6 N7 C8 110.6(3)
C6 N7 C15 129.1(3)
C8 N7 C15 120.3(3)
C9 C8 N7 107.3(3)
C8 C9 N10 106.2(3)
C6 N10 C9 112.0(3)
C6 N10 C10 120.7(3)
C9 N10 C10 126.7(3)
N5 C10 N10 109.2(2)
N2 C11 C12 111.7(3)
N2 C11 C13 108.7(3)
C12 C11 C13 109.4(3)
N2 C11 C14 106.5(3)
C12 C11 C14 109.7(3)
C13 C11 C14 110.8(3)
N7 C15 C16 110.4(3)
N7 C15 C18 108.1(3)
C16 C15 C18 112.4(3)
N7 C15 C17 108.2(3)
C16 C15 C17 108.0(3)
C18 C15 C17 109.6(3)
C21 C20 Pt1 125.6(2)
C24 C21 C23 107.1(3)
C24 C21 C22 109.1(4)
C23 C21 C22 106.4(4)
C24 C21 C20 110.7(3)
C23 C21 C20 111.8(3)
C22 C21 C20 111.5(3)
C26 C25 Pt1 122.4(2)
C27 C26 C28 108.3(4)
C27 C26 C29 107.5(4)
C28 C26 C29 109.2(4)
C27 C26 C25 110.5(4)
C28 C26 C25 110.9(3)
C29 C26 C25 110.3(3)

loop_
_geom_bond_atom_site_label_1
_geom_bond_atom_site_label_2
_geom_bond_distance
Pt1 C1 2.050(3)
Pt1 C6 2.059(3)
Pt1 C25 2.098(3)
Pt1 C20 2.101(3)
C1 N2 1.347(4)
C1 N5 1.374(4)
N2 C3 1.397(4)
N2 C11 1.503(4)
C3 C4 1.324(4)
C4 N5 1.374(4)
N5 C10 1.456(3)
C6 N7 1.354(4)
C6 N10 1.363(4)
N7 C8 1.390(4)
N7 C15 1.514(4)
C8 C9 1.341(5)
C9 N10 1.371(4)
N10 C10 1.458(4)
C11 C12 1.516(5)
C11 C13 1.527(4)
C11 C14 1.534(4)
C15 C16 1.516(5)
C15 C18 1.520(5)
C15 C17 1.533(5)
C20 C21 1.554(5)
C21 C24 1.514(4)
C21 C23 1.518(5)
C21 C22 1.544(5)
C25 C26 1.537(5)
C26 C27 1.499(5)
C26 C28 1.513(5)
C26 C29 1.525(6)
